data_7128934
loop_
_publ_author_name
'He, Fengkai'
'Gourlaouen, Christophe'
'Pang, Huan'
'Braunstein, Pierre'

_publ_section_title
;
 Imidazolium salts and [Pt(cod)<sub>2</sub>]: from NHC hydrido complexes
 to the unprecedented olefinic tetrahedral cluster
 [Pt<sub>4</sub>(\m-H)(cod)<sub>4</sub>]BF<sub>4</sub>.
;
_journal_issue 78
_journal_name_full 'Chemical communications (Cambridge, England)'
_journal_page_first 10039
_journal_page_last 10042
_journal_paper_doi 10.1039/d1cc03673d
_journal_volume 57
_journal_year 2021
_chemical_formula_moiety 'C31 H43 Cl N4 Pt'
_chemical_formula_sum 'C31 H43 Cl N4 Pt'
_chemical_formula_weight 702.23
_space_group_crystal_system orthorhombic
_space_group_IT_number 61
_space_group_name_Hall '-P 2ac 2ab'
_space_group_name_H-M_alt 'P b c a'
_atom_sites_solution_hydrogens mixed
_atom_sites_solution_primary direct
_atom_sites_solution_secondary difmap
_audit_creation_method SHELXL-2014/7
_audit_update_record
;
2021-06-29 deposited with the CCDC.	2021-09-03 downloaded from the CCDC.
;
_cell_angle_alpha 90
_cell_angle_beta 90
_cell_angle_gamma 90
_cell_formula_units_Z 8
_cell_length_a 14.9375(5)
_cell_length_b 12.7705(4)
_cell_length_c 31.6136(10)
_cell_measurement_reflns_used 9817
_cell_measurement_temperature 120(2)
_cell_measurement_theta_max 31.91
_cell_measurement_theta_min 2.19
_cell_volume 6030.6(3)
_computing_cell_refinement 'Bruker SAINT'
_computing_data_collection 'Bruker APEX3'
_computing_data_reduction 'Bruker SAINT'
_computing_molecular_graphics 'Bruker SHELXTL'
_computing_publication_material 'Bruker SHELXTL'
_computing_structure_refinement 'SHELXL-2014/7 (Sheldrick, 2014)'
_computing_structure_solution 'SHELXT 2014/5 (Sheldrick, 2014)'
_diffrn_ambient_temperature 120(2)
_diffrn_measured_fraction_theta_full 1.000
_diffrn_measured_fraction_theta_max 0.999
_diffrn_measurement_device_type 'Bruker PHOTON-III CPAD'
_diffrn_measurement_method '\f and \w shuterless scans'
_diffrn_radiation_type MoK\a
_diffrn_radiation_wavelength 0.71073
_diffrn_reflns_av_R_equivalents 0.0547
_diffrn_reflns_av_unetI/netI 0.0239
_diffrn_reflns_Laue_measured_fraction_full 1.000
_diffrn_reflns_Laue_measured_fraction_max 0.999
_diffrn_reflns_limit_h_max 22
_diffrn_reflns_limit_h_min -22
_diffrn_reflns_limit_k_max 19
_diffrn_reflns_limit_k_min -19
_diffrn_reflns_limit_l_max 47
_diffrn_reflns_limit_l_min -47
_diffrn_reflns_number 155022
_diffrn_reflns_point_group_measured_fraction_full 1.000
_diffrn_reflns_point_group_measured_fraction_max 0.999
_diffrn_reflns_theta_full 25.242
_diffrn_reflns_theta_max 32.060
_diffrn_reflns_theta_min 2.195
_diffrn_source 'Mo-ImuS 3.0 microfocus tube'
_exptl_absorpt_coefficient_mu 4.768
_exptl_absorpt_correction_T_max 0.7463
_exptl_absorpt_correction_T_min 0.6307
_exptl_absorpt_correction_type multi-scan
_exptl_absorpt_process_details sadabs
_exptl_crystal_colour yellow
_exptl_crystal_density_diffrn 1.547
_exptl_crystal_description plate
_exptl_crystal_F_000 2816
_exptl_crystal_size_max 0.150
_exptl_crystal_size_mid 0.120
_exptl_crystal_size_min 0.100
_refine_diff_density_max 1.579
_refine_diff_density_min -1.792
_refine_diff_density_rms 0.130
_refine_ls_extinction_method none
_refine_ls_goodness_of_fit_ref 1.070
_refine_ls_hydrogen_treatment mixed
_refine_ls_matrix_type full
_refine_ls_number_parameters 352
_refine_ls_number_reflns 10516
_refine_ls_number_restraints 1
_refine_ls_restrained_S_all 1.072
_refine_ls_R_factor_all 0.0537
_refine_ls_R_factor_gt 0.0332
_refine_ls_shift/su_max 0.005
_refine_ls_shift/su_mean 0.000
_refine_ls_structure_factor_coef Fsqd
_refine_ls_weighting_details 'w=1/[\s^2^(Fo^2^)+(0.0236P)^2^+20.7349P] where P=(Fo^2^+2Fc^2^)/3'
_refine_ls_weighting_scheme calc
_refine_ls_wR_factor_gt 0.0701
_refine_ls_wR_factor_ref 0.0796
_reflns_Friedel_coverage 0.000
_reflns_number_gt 7922
_reflns_number_total 10516
_reflns_threshold_expression 'I > 2\s(I)'
_cod_data_source_file d1cc03673d2.cif
_cod_data_source_block dafh191128
_cod_depositor_comments 'Adding full bibliography for 7128934--7128937.cif.'
_cod_database_code 7128934
_shelx_shelxl_version_number 2014/7
_shelx_space_group_comment
;
The symmetry employed for this shelxl refinement is uniquely defined
by the following loop, which should always be used as a source of
symmetry information in preference to the above space-group names.
They are only intended as comments.
;
_shelx_estimated_absorpt_t_min 0.535
_shelx_estimated_absorpt_t_max 0.647

loop_
_space_group_symop_operation_xyz
'x, y, z'
'x+1/2, -y+1/2, -z'
'-x, y+1/2, -z+1/2'
'-x+1/2, -y, z+1/2'
'-x, -y, -z'
'-x-1/2, y-1/2, z'
'x, -y-1/2, z-1/2'
'x-1/2, y, -z-1/2'

loop_
_atom_site_label
_atom_site_type_symbol
_atom_site_fract_x
_atom_site_fract_y
_atom_site_fract_z
_atom_site_U_iso_or_equiv
_atom_site_adp_type
_atom_site_occupancy
_atom_site_site_symmetry_order
_atom_site_calc_flag
_atom_site_refinement_flags_posn
_atom_site_refinement_flags_adp
_atom_site_refinement_flags_occupancy
_atom_site_disorder_assembly
_atom_site_disorder_group
C1 C 0.7286(2) 0.5159(3) 0.60707(11) 0.0246(6) Uani 1 1 d . . . . .
C2 C 0.6108(2) 0.6322(3) 0.60770(13) 0.0320(8) Uani 1 1 d . . . . .
H2 H 0.5731 0.6887 0.6158 0.038 Uiso 1 1 calc R U . . .
C3 C 0.5988(3) 0.5670(3) 0.57509(13) 0.0352(8) Uani 1 1 d . . . . .
H3 H 0.5505 0.5689 0.5555 0.042 Uiso 1 1 calc R U . . .
C4 C 0.7294(2) 0.6398(3) 0.66459(11) 0.0234(6) Uani 1 1 d . . . . .
C5 C 0.6847(2) 0.7292(3) 0.68590(13) 0.0315(8) Uani 1 1 d . . . . .
H5A H 0.7170 0.7463 0.7120 0.047 Uiso 1 1 calc R U . . .
H5B H 0.6229 0.7101 0.6927 0.047 Uiso 1 1 calc R U . . .
H5C H 0.6849 0.7901 0.6670 0.047 Uiso 1 1 calc R U . . .
C6 C 0.8473(2) 0.6247(2) 0.71345(10) 0.0218(6) Uani 1 1 d . . . . .
C7 C 0.8270(2) 0.5721(3) 0.75130(11) 0.0244(6) Uani 1 1 d . . . . .
C8 C 0.8714(2) 0.6069(3) 0.78780(11) 0.0295(7) Uani 1 1 d . . . . .
H8 H 0.8607 0.5722 0.8139 0.035 Uiso 1 1 calc R U . . .
C9 C 0.9300(2) 0.6896(3) 0.78675(12) 0.0313(8) Uani 1 1 d . . . . .
H9 H 0.9563 0.7142 0.8122 0.038 Uiso 1 1 calc R U . . .
C10 C 0.9508(2) 0.7375(3) 0.74870(12) 0.0305(7) Uani 1 1 d . . . . .
H10 H 0.9932 0.7930 0.7483 0.037 Uiso 1 1 calc R U . . .
C11 C 0.9106(2) 0.7056(3) 0.71081(11) 0.0265(7) Uani 1 1 d . . . . .
C12 C 0.7593(2) 0.4839(3) 0.75317(11) 0.0265(7) Uani 1 1 d . . . . .
H12 H 0.7507 0.4577 0.7236 0.032 Uiso 1 1 calc R U . . .
C13 C 0.6687(3) 0.5234(4) 0.76884(15) 0.0418(9) Uani 1 1 d . . . . .
H13A H 0.6756 0.5539 0.7971 0.063 Uiso 1 1 calc R U . . .
H13B H 0.6264 0.4649 0.7701 0.063 Uiso 1 1 calc R U . . .
H13C H 0.6460 0.5769 0.7494 0.063 Uiso 1 1 calc R U . . .
C14 C 0.7919(3) 0.3920(3) 0.77980(13) 0.0399(9) Uani 1 1 d . . . . .
H14A H 0.8501 0.3682 0.7692 0.060 Uiso 1 1 calc R U . . .
H14B H 0.7486 0.3345 0.7779 0.060 Uiso 1 1 calc R U . . .
H14C H 0.7978 0.4141 0.8094 0.060 Uiso 1 1 calc R U . . .
C15 C 0.9369(2) 0.7556(3) 0.66923(12) 0.0314(8) Uani 1 1 d . . . . .
H15 H 0.8951 0.7292 0.6469 0.038 Uiso 1 1 calc R U . . .
C16 C 1.0323(3) 0.7228(3) 0.65687(14) 0.0380(9) Uani 1 1 d . . . . .
H16A H 1.0746 0.7483 0.6782 0.057 Uiso 1 1 calc R U . . .
H16B H 1.0474 0.7529 0.6293 0.057 Uiso 1 1 calc R U . . .
H16C H 1.0357 0.6463 0.6553 0.057 Uiso 1 1 calc R U . . .
C17 C 0.9295(3) 0.8751(4) 0.67043(16) 0.0471(11) Uani 1 1 d . . . . .
H17A H 0.8681 0.8951 0.6779 0.071 Uiso 1 1 calc R U . . .
H17B H 0.9444 0.9037 0.6425 0.071 Uiso 1 1 calc R U . . .
H17C H 0.9711 0.9030 0.6916 0.071 Uiso 1 1 calc R U . . .
C18 C 0.6721(3) 0.4112(3) 0.54394(12) 0.0343(8) Uani 1 1 d . . . . .
C19 C 0.7254(3) 0.3153(4) 0.55468(16) 0.0522(13) Uani 1 1 d . . . . .
H19A H 0.7147 0.2612 0.5333 0.078 Uiso 1 1 calc R U . . .
H19B H 0.7070 0.2891 0.5825 0.078 Uiso 1 1 calc R U . . .
H19C H 0.7892 0.3329 0.5553 0.078 Uiso 1 1 calc R U . . .
C20 C 0.6161(3) 0.3502(3) 0.47938(13) 0.0394(9) Uani 1 1 d . . . . .
C21 C 0.6574(4) 0.3731(5) 0.44056(14) 0.0551(13) Uani 1 1 d . . . . .
C22 C 0.6441(4) 0.3038(6) 0.40707(15) 0.0672(18) Uani 1 1 d . . . . .
H22 H 0.6719 0.3177 0.3806 0.081 Uiso 1 1 calc R U . . .
C23 C 0.5923(5) 0.2170(5) 0.41122(17) 0.0670(18) Uani 1 1 d . . . . .
H23 H 0.5836 0.1715 0.3878 0.080 Uiso 1 1 calc R U . . .
C24 C 0.5531(4) 0.1953(4) 0.44900(16) 0.0568(14) Uani 1 1 d . . . . .
H24 H 0.5176 0.1339 0.4516 0.068 Uiso 1 1 calc R U . . .
C25 C 0.5634(3) 0.2608(3) 0.48413(13) 0.0403(10) Uani 1 1 d . . . . .
C26 C 0.7109(5) 0.4731(6) 0.43482(19) 0.085(2) Uani 1 1 d . . . . .
H26 H 0.7354 0.4983 0.4624 0.102 Uiso 0.7 1 calc R U P A 1
H26B H 0.6713 0.5310 0.4246 0.102 Uiso 0.3 1 calc R U P B 2
C27 C 0.6622(7) 0.5538(7) 0.4140(5) 0.101(4) Uani 0.7 1 d . . P C 1
H27A H 0.6184 0.5225 0.3947 0.151 Uiso 0.7 1 calc R U P C 1
H27B H 0.7037 0.5979 0.3979 0.151 Uiso 0.7 1 calc R U P C 1
H27C H 0.6311 0.5967 0.4351 0.151 Uiso 0.7 1 calc R U P C 1
C27B C 0.7796(16) 0.5159(15) 0.4704(6) 0.101(4) Uani 0.3 1 d D . P C 2
H27D H 0.7811 0.5926 0.4696 0.151 Uiso 0.3 1 calc R U P C 2
H27E H 0.8397 0.4883 0.4648 0.151 Uiso 0.3 1 calc R U P C 2
H27F H 0.7596 0.4927 0.4984 0.151 Uiso 0.3 1 calc R U P C 2
C28 C 0.7932(6) 0.4504(8) 0.4001(3) 0.117(3) Uani 1 1 d D . . . .
H28A H 0.7674 0.4353 0.3723 0.175 Uiso 1 1 calc R U . . .
H28B H 0.8287 0.3903 0.4096 0.175 Uiso 1 1 calc R U . . .
H28C H 0.8318 0.5123 0.3982 0.175 Uiso 1 1 calc R U . . .
C29 C 0.5145(4) 0.2342(4) 0.52513(17) 0.0520(12) Uani 1 1 d . . . . .
H29 H 0.5287 0.2890 0.5467 0.062 Uiso 1 1 calc R U . . .
C30 C 0.4120(5) 0.2335(7) 0.5172(3) 0.103(3) Uani 1 1 d . . . . .
H30A H 0.3971 0.1780 0.4970 0.154 Uiso 1 1 calc R U . . .
H30B H 0.3935 0.3014 0.5057 0.154 Uiso 1 1 calc R U . . .
H30C H 0.3806 0.2207 0.5439 0.154 Uiso 1 1 calc R U . . .
C31 C 0.5406(5) 0.1287(4) 0.5425(2) 0.0768(19) Uani 1 1 d . . . . .
H31A H 0.5243 0.0740 0.5221 0.115 Uiso 1 1 calc R U . . .
H31B H 0.5093 0.1164 0.5692 0.115 Uiso 1 1 calc R U . . .
H31C H 0.6054 0.1269 0.5473 0.115 Uiso 1 1 calc R U . . .
N1 N 0.69010(19) 0.6006(2) 0.62739(9) 0.0250(6) Uani 1 1 d . . . . .
N2 N 0.6705(2) 0.4946(2) 0.57480(10) 0.0307(7) Uani 1 1 d . . . . .
N3 N 0.80063(17) 0.5923(2) 0.67555(8) 0.0208(5) Uani 1 1 d . . . . .
N4 N 0.6227(3) 0.4259(3) 0.51260(11) 0.0403(8) Uani 1 1 d . . . . .
Cl1 Cl 0.97296(6) 0.43436(7) 0.66766(3) 0.03418(19) Uani 1 1 d . . . . .
Pt1 Pt 0.84190(2) 0.47339(2) 0.63177(2) 0.02216(4) Uani 1 1 d . . . . .
H1 H 0.859(3) 0.397(4) 0.5969(14) 0.037(12) Uiso 1 1 d . . . . .

loop_
_atom_site_aniso_label
_atom_site_aniso_U_11
_atom_site_aniso_U_22
_atom_site_aniso_U_33
_atom_site_aniso_U_23
_atom_site_aniso_U_13
_atom_site_aniso_U_12
C1 0.0245(15) 0.0256(15) 0.0236(15) 0.0031(13) -0.0044(12) 0.0018(12)
C2 0.0267(17) 0.0275(17) 0.042(2) 0.0068(16) -0.0093(15) 0.0060(14)
C3 0.0333(19) 0.0341(19) 0.038(2) 0.0084(17) -0.0132(16) 0.0030(16)
C4 0.0221(15) 0.0199(14) 0.0282(16) 0.0035(12) -0.0010(12) -0.0009(11)
C5 0.0275(17) 0.0262(17) 0.041(2) -0.0036(15) -0.0021(15) 0.0061(13)
C6 0.0211(14) 0.0216(13) 0.0229(14) -0.0036(11) -0.0011(12) 0.0020(12)
C7 0.0239(15) 0.0264(15) 0.0230(15) -0.0035(13) 0.0018(12) 0.0007(12)
C8 0.0304(17) 0.0348(19) 0.0232(16) -0.0026(14) 0.0001(13) -0.0010(14)
C9 0.0288(17) 0.0367(19) 0.0285(18) -0.0063(15) -0.0043(14) -0.0028(15)
C10 0.0250(16) 0.0331(18) 0.0335(19) -0.0025(15) -0.0037(14) -0.0055(14)
C11 0.0231(15) 0.0275(16) 0.0289(17) 0.0008(14) -0.0028(13) -0.0006(13)
C12 0.0276(16) 0.0273(16) 0.0245(15) 0.0009(13) 0.0024(12) -0.0043(13)
C13 0.031(2) 0.041(2) 0.053(3) 0.003(2) 0.0103(18) -0.0023(18)
C14 0.053(3) 0.0289(18) 0.037(2) 0.0020(16) -0.0053(19) -0.0035(18)
C15 0.0262(17) 0.0325(18) 0.035(2) 0.0064(15) -0.0047(14) -0.0078(14)
C16 0.041(2) 0.0322(19) 0.041(2) 0.0020(16) 0.0108(18) -0.0036(17)
C17 0.042(2) 0.041(2) 0.058(3) 0.018(2) 0.011(2) 0.0096(19)
C18 0.039(2) 0.0354(19) 0.0286(18) 0.0008(15) -0.0116(15) -0.0044(16)
C19 0.057(3) 0.050(3) 0.049(3) -0.016(2) -0.023(2) 0.017(2)
C20 0.050(2) 0.039(2) 0.0289(19) 0.0026(16) -0.0195(18) -0.0012(19)
C21 0.057(3) 0.074(4) 0.034(2) 0.012(2) -0.020(2) -0.010(3)
C22 0.074(4) 0.102(5) 0.025(2) 0.006(3) -0.015(2) 0.019(4)
C23 0.097(5) 0.063(4) 0.041(3) -0.015(3) -0.033(3) 0.026(3)
C24 0.083(4) 0.035(2) 0.053(3) -0.006(2) -0.035(3) 0.006(2)
C25 0.053(3) 0.0309(19) 0.037(2) 0.0005(16) -0.0204(19) 0.0014(18)
C26 0.093(5) 0.116(6) 0.047(3) 0.029(4) -0.022(3) -0.051(5)
C27 0.084(7) 0.034(4) 0.184(12) 0.017(5) -0.029(7) 0.004(4)
C27B 0.084(7) 0.034(4) 0.184(12) 0.017(5) -0.029(7) 0.004(4)
C28 0.090(6) 0.160(9) 0.100(6) 0.027(6) 0.007(5) -0.001(6)
C29 0.062(3) 0.041(2) 0.053(3) 0.007(2) -0.011(2) -0.010(2)
C30 0.066(4) 0.135(8) 0.106(6) 0.030(6) -0.013(4) -0.010(5)
C31 0.120(6) 0.044(3) 0.067(4) 0.018(3) -0.018(4) -0.011(3)
N1 0.0221(12) 0.0245(13) 0.0284(14) 0.0065(11) -0.0045(11) 0.0018(10)
N2 0.0356(17) 0.0276(14) 0.0290(15) 0.0004(12) -0.0111(13) 0.0040(12)
N3 0.0188(12) 0.0217(12) 0.0219(12) -0.0005(10) 0.0002(10) -0.0010(10)
N4 0.056(2) 0.0289(16) 0.0357(18) 0.0052(14) -0.0210(16) -0.0068(16)
Cl1 0.0261(4) 0.0266(4) 0.0499(5) -0.0035(4) -0.0122(4) 0.0036(3)
Pt1 0.02049(6) 0.02156(6) 0.02441(6) -0.00044(5) -0.00262(5) 0.00025(5)

loop_
_atom_type_symbol
_atom_type_description
_atom_type_scat_dispersion_real
_atom_type_scat_dispersion_imag
_atom_type_scat_source
C C 0.0033 0.0016 'International Tables Vol C Tables 4.2.6.8 and 6.1.1.4'
H H 0.0000 0.0000 'International Tables Vol C Tables 4.2.6.8 and 6.1.1.4'
N N 0.0061 0.0033 'International Tables Vol C Tables 4.2.6.8 and 6.1.1.4'
Cl Cl 0.1484 0.1585 'International Tables Vol C Tables 4.2.6.8 and 6.1.1.4'
Pt Pt -1.7033 8.3905 'International Tables Vol C Tables 4.2.6.8 and 6.1.1.4'

loop_
_geom_angle_atom_site_label_1
_geom_angle_atom_site_label_2
_geom_angle_atom_site_label_3
_geom_angle
_geom_angle_site_symmetry_1
_geom_angle_site_symmetry_3
_geom_angle_publ_flag
N2 C1 N1 103.8(3) . . ?
N2 C1 Pt1 142.9(3) . . ?
N1 C1 Pt1 113.3(2) . . ?
C3 C2 N1 106.1(3) . . ?
C3 C2 H2 127.0 . . ?
N1 C2 H2 127.0 . . ?
C2 C3 N2 108.1(3) . . ?
C2 C3 H3 126.0 . . ?
N2 C3 H3 126.0 . . ?
N3 C4 N1 114.0(3) . . ?
N3 C4 C5 128.2(3) . . ?
N1 C4 C5 117.8(3) . . ?
C4 C5 H5A 109.5 . . ?
C4 C5 H5B 109.5 . . ?
H5A C5 H5B 109.5 . . ?
C4 C5 H5C 109.5 . . ?
H5A C5 H5C 109.5 . . ?
H5B C5 H5C 109.5 . . ?
C11 C6 C7 123.2(3) . . ?
C11 C6 N3 119.1(3) . . ?
C7 C6 N3 117.7(3) . . ?
C8 C7 C6 116.6(3) . . ?
C8 C7 C12 121.2(3) . . ?
C6 C7 C12 122.2(3) . . ?
C9 C8 C7 121.6(3) . . ?
C9 C8 H8 119.2 . . ?
C7 C8 H8 119.2 . . ?
C8 C9 C10 120.3(3) . . ?
C8 C9 H9 119.8 . . ?
C10 C9 H9 119.8 . . ?
C9 C10 C11 121.2(3) . . ?
C9 C10 H10 119.4 . . ?
C11 C10 H10 119.4 . . ?
C10 C11 C6 116.9(3) . . ?
C10 C11 C15 120.6(3) . . ?
C6 C11 C15 122.5(3) . . ?
C7 C12 C14 112.4(3) . . ?
C7 C12 C13 111.0(3) . . ?
C14 C12 C13 111.0(3) . . ?
C7 C12 H12 107.4 . . ?
C14 C12 H12 107.4 . . ?
C13 C12 H12 107.4 . . ?
C12 C13 H13A 109.5 . . ?
C12 C13 H13B 109.5 . . ?
H13A C13 H13B 109.5 . . ?
C12 C13 H13C 109.5 . . ?
H13A C13 H13C 109.5 . . ?
H13B C13 H13C 109.5 . . ?
C12 C14 H14A 109.5 . . ?
C12 C14 H14B 109.5 . . ?
H14A C14 H14B 109.5 . . ?
C12 C14 H14C 109.5 . . ?
H14A C14 H14C 109.5 . . ?
H14B C14 H14C 109.5 . . ?
C11 C15 C17 112.4(3) . . ?
C11 C15 C16 110.3(3) . . ?
C17 C15 C16 110.2(3) . . ?
C11 C15 H15 107.9 . . ?
C17 C15 H15 107.9 . . ?
C16 C15 H15 107.9 . . ?
C15 C16 H16A 109.5 . . ?
C15 C16 H16B 109.5 . . ?
H16A C16 H16B 109.5 . . ?
C15 C16 H16C 109.5 . . ?
H16A C16 H16C 109.5 . . ?
H16B C16 H16C 109.5 . . ?
C15 C17 H17A 109.5 . . ?
C15 C17 H17B 109.5 . . ?
H17A C17 H17B 109.5 . . ?
C15 C17 H17C 109.5 . . ?
H17A C17 H17C 109.5 . . ?
H17B C17 H17C 109.5 . . ?
N4 C18 N2 114.5(4) . . ?
N4 C18 C19 128.0(4) . . ?
N2 C18 C19 117.3(3) . . ?
C18 C19 H19A 109.5 . . ?
C18 C19 H19B 109.5 . . ?
H19A C19 H19B 109.5 . . ?
C18 C19 H19C 109.5 . . ?
H19A C19 H19C 109.5 . . ?
H19B C19 H19C 109.5 . . ?
C25 C20 C21 120.8(4) . . ?
C25 C20 N4 120.8(4) . . ?
C21 C20 N4 118.1(4) . . ?
C22 C21 C20 117.9(5) . . ?
C22 C21 C26 121.3(5) . . ?
C20 C21 C26 120.7(5) . . ?
C23 C22 C21 121.8(5) . . ?
C23 C22 H22 119.1 . . ?
C21 C22 H22 119.1 . . ?
C22 C23 C24 119.8(5) . . ?
C22 C23 H23 120.1 . . ?
C24 C23 H23 120.1 . . ?
C23 C24 C25 121.9(5) . . ?
C23 C24 H24 119.1 . . ?
C25 C24 H24 119.1 . . ?
C20 C25 C24 117.8(5) . . ?
C20 C25 C29 123.0(4) . . ?
C24 C25 C29 119.2(4) . . ?
C27 C26 C21 113.4(6) . . ?
C21 C26 C27B 122.3(9) . . ?
C27 C26 C28 101.4(7) . . ?
C21 C26 C28 108.6(7) . . ?
C27B C26 C28 92.8(9) . . ?
C27 C26 H26 111.0 . . ?
C21 C26 H26 111.0 . . ?
C28 C26 H26 111.0 . . ?
C21 C26 H26B 110.5 . . ?
C27B C26 H26B 110.5 . . ?
C28 C26 H26B 110.5 . . ?
C26 C27 H27A 109.5 . . ?
C26 C27 H27B 109.5 . . ?
H27A C27 H27B 109.5 . . ?
C26 C27 H27C 109.5 . . ?
H27A C27 H27C 109.5 . . ?
H27B C27 H27C 109.5 . . ?
C26 C27B H27D 109.5 . . ?
C26 C27B H27E 109.5 . . ?
H27D C27B H27E 109.5 . . ?
C26 C27B H27F 109.5 . . ?
H27D C27B H27F 109.5 . . ?
H27E C27B H27F 109.5 . . ?
C26 C28 H28A 109.5 . . ?
C26 C28 H28B 109.5 . . ?
H28A C28 H28B 109.5 . . ?
C26 C28 H28C 109.5 . . ?
H28A C28 H28C 109.5 . . ?
H28B C28 H28C 109.5 . . ?
C31 C29 C25 112.6(5) . . ?
C31 C29 C30 108.0(5) . . ?
C25 C29 C30 109.6(5) . . ?
C31 C29 H29 108.8 . . ?
C25 C29 H29 108.8 . . ?
C30 C29 H29 108.8 . . ?
C29 C30 H30A 109.5 . . ?
C29 C30 H30B 109.5 . . ?
H30A C30 H30B 109.5 . . ?
C29 C30 H30C 109.5 . . ?
H30A C30 H30C 109.5 . . ?
H30B C30 H30C 109.5 . . ?
C29 C31 H31A 109.5 . . ?
C29 C31 H31B 109.5 . . ?
H31A C31 H31B 109.5 . . ?
C29 C31 H31C 109.5 . . ?
H31A C31 H31C 109.5 . . ?
H31B C31 H31C 109.5 . . ?
C1 N1 C2 111.8(3) . . ?
C1 N1 C4 119.5(3) . . ?
C2 N1 C4 128.5(3) . . ?
C1 N2 C3 110.2(3) . . ?
C1 N2 C18 129.8(3) . . ?
C3 N2 C18 119.9(3) . . ?
C4 N3 C6 119.4(3) . . ?
C4 N3 Pt1 113.7(2) . . ?
C6 N3 Pt1 126.8(2) . . ?
C18 N4 C20 121.4(4) . . ?
C1 Pt1 N3 79.10(12) . . ?
C1 Pt1 Cl1 173.57(11) . . ?
N3 Pt1 Cl1 94.54(8) . . ?
C1 Pt1 H1 91.9(17) . . ?
N3 Pt1 H1 170.8(17) . . ?
Cl1 Pt1 H1 94.5(16) . . ?

loop_
_geom_bond_atom_site_label_1
_geom_bond_atom_site_label_2
_geom_bond_distance
_geom_bond_site_symmetry_2
_geom_bond_publ_flag
C1 N2 1.367(4) . ?
C1 N1 1.383(4) . ?
C1 Pt1 1.941(3) . ?
C2 C3 1.338(6) . ?
C2 N1 1.398(4) . ?
C2 H2 0.9500 . ?
C3 N2 1.415(5) . ?
C3 H3 0.9500 . ?
C4 N3 1.273(4) . ?
C4 N1 1.407(4) . ?
C4 C5 1.484(5) . ?
C5 H5A 0.9800 . ?
C5 H5B 0.9800 . ?
C5 H5C 0.9800 . ?
C6 C11 1.403(5) . ?
C6 C7 1.405(5) . ?
C6 N3 1.447(4) . ?
C7 C8 1.403(5) . ?
C7 C12 1.515(5) . ?
C8 C9 1.372(5) . ?
C8 H8 0.9500 . ?
C9 C10 1.385(5) . ?
C9 H9 0.9500 . ?
C10 C11 1.400(5) . ?
C10 H10 0.9500 . ?
C11 C15 1.513(5) . ?
C12 C14 1.524(5) . ?
C12 C13 1.527(5) . ?
C12 H12 1.0000 . ?
C13 H13A 0.9800 . ?
C13 H13B 0.9800 . ?
C13 H13C 0.9800 . ?
C14 H14A 0.9800 . ?
C14 H14B 0.9800 . ?
C14 H14C 0.9800 . ?
C15 C17 1.530(6) . ?
C15 C16 1.535(5) . ?
C15 H15 1.0000 . ?
C16 H16A 0.9800 . ?
C16 H16B 0.9800 . ?
C16 H16C 0.9800 . ?
C17 H17A 0.9800 . ?
C17 H17B 0.9800 . ?
C17 H17C 0.9800 . ?
C18 N4 1.250(5) . ?
C18 N2 1.444(5) . ?
C18 C19 1.500(6) . ?
C19 H19A 0.9800 . ?
C19 H19B 0.9800 . ?
C19 H19C 0.9800 . ?
C20 C25 1.395(6) . ?
C20 C21 1.405(7) . ?
C20 N4 1.431(5) . ?
C21 C22 1.394(8) . ?
C21 C26 1.517(8) . ?
C22 C23 1.358(9) . ?
C22 H22 0.9500 . ?
C23 C24 1.359(8) . ?
C23 H23 0.9500 . ?
C24 C25 1.399(6) . ?
C24 H24 0.9500 . ?
C25 C29 1.526(7) . ?
C26 C27 1.422(11) . ?
C26 C27B 1.62(2) . ?
C26 C28 1.673(11) . ?
C26 H26 1.0000 . ?
C26 H26B 1.0000 . ?
C27 H27A 0.9800 . ?
C27 H27B 0.9800 . ?
C27 H27C 0.9800 . ?
C27B H27D 0.9800 . ?
C27B H27E 0.9800 . ?
C27B H27F 0.9800 . ?
C28 H28A 0.9800 . ?
C28 H28B 0.9800 . ?
C28 H28C 0.9800 . ?
C29 C31 1.506(7) . ?
C29 C30 1.552(8) . ?
C29 H29 1.0000 . ?
C30 H30A 0.9800 . ?
C30 H30B 0.9800 . ?
C30 H30C 0.9800 . ?
C31 H31A 0.9800 . ?
C31 H31B 0.9800 . ?
C31 H31C 0.9800 . ?
N3 Pt1 2.145(3) . ?
Cl1 Pt1 2.3170(9) . ?
Pt1 H1 1.49(4) . ?

loop_
_geom_torsion_atom_site_label_1
_geom_torsion_atom_site_label_2
_geom_torsion_atom_site_label_3
_geom_torsion_atom_site_label_4
_geom_torsion
_geom_torsion_site_symmetry_1
_geom_torsion_site_symmetry_2
_geom_torsion_site_symmetry_3
_geom_torsion_site_symmetry_4
_geom_torsion_publ_flag
N1 C2 C3 N2 0.3(4) . . . . ?
C11 C6 C7 C8 2.2(5) . . . . ?
N3 C6 C7 C8 -178.4(3) . . . . ?
C11 C6 C7 C12 -179.1(3) . . . . ?
N3 C6 C7 C12 0.3(5) . . . . ?
C6 C7 C8 C9 1.6(5) . . . . ?
C12 C7 C8 C9 -177.2(3) . . . . ?
C7 C8 C9 C10 -3.8(6) . . . . ?
C8 C9 C10 C11 2.4(6) . . . . ?
C9 C10 C11 C6 1.2(5) . . . . ?
C9 C10 C11 C15 -177.5(4) . . . . ?
C7 C6 C11 C10 -3.6(5) . . . . ?
N3 C6 C11 C10 177.0(3) . . . . ?
C7 C6 C11 C15 175.1(3) . . . . ?
N3 C6 C11 C15 -4.3(5) . . . . ?
C8 C7 C12 C14 -45.0(5) . . . . ?
C6 C7 C12 C14 136.4(3) . . . . ?
C8 C7 C12 C13 80.0(4) . . . . ?
C6 C7 C12 C13 -98.6(4) . . . . ?
C10 C11 C15 C17 -53.5(5) . . . . ?
C6 C11 C15 C17 127.9(4) . . . . ?
C10 C11 C15 C16 69.9(5) . . . . ?
C6 C11 C15 C16 -108.7(4) . . . . ?
C25 C20 C21 C22 -0.1(7) . . . . ?
N4 C20 C21 C22 -174.2(4) . . . . ?
C25 C20 C21 C26 176.9(5) . . . . ?
N4 C20 C21 C26 2.7(7) . . . . ?
C20 C21 C22 C23 0.6(8) . . . . ?
C26 C21 C22 C23 -176.4(6) . . . . ?
C21 C22 C23 C24 -0.9(9) . . . . ?
C22 C23 C24 C25 0.7(8) . . . . ?
C21 C20 C25 C24 -0.1(7) . . . . ?
N4 C20 C25 C24 173.9(4) . . . . ?
C21 C20 C25 C29 -177.9(4) . . . . ?
N4 C20 C25 C29 -3.9(6) . . . . ?
C23 C24 C25 C20 -0.3(7) . . . . ?
C23 C24 C25 C29 177.6(5) . . . . ?
C22 C21 C26 C27 77.5(10) . . . . ?
C20 C21 C26 C27 -99.4(9) . . . . ?
C22 C21 C26 C27B -140.3(11) . . . . ?
C20 C21 C26 C27B 42.9(13) . . . . ?
C22 C21 C26 C28 -34.4(8) . . . . ?
C20 C21 C26 C28 148.7(5) . . . . ?
C20 C25 C29 C31 -122.4(5) . . . . ?
C24 C25 C29 C31 59.8(6) . . . . ?
C20 C25 C29 C30 117.3(6) . . . . ?
C24 C25 C29 C30 -60.5(7) . . . . ?
N2 C1 N1 C2 -1.1(4) . . . . ?
Pt1 C1 N1 C2 177.3(2) . . . . ?
N2 C1 N1 C4 175.6(3) . . . . ?
Pt1 C1 N1 C4 -6.0(4) . . . . ?
C3 C2 N1 C1 0.5(4) . . . . ?
C3 C2 N1 C4 -175.9(3) . . . . ?
N3 C4 N1 C1 1.5(4) . . . . ?
C5 C4 N1 C1 -178.7(3) . . . . ?
N3 C4 N1 C2 177.6(3) . . . . ?
C5 C4 N1 C2 -2.5(5) . . . . ?
N1 C1 N2 C3 1.3(4) . . . . ?
Pt1 C1 N2 C3 -176.3(4) . . . . ?
N1 C1 N2 C18 -176.4(4) . . . . ?
Pt1 C1 N2 C18 6.0(7) . . . . ?
C2 C3 N2 C1 -1.1(5) . . . . ?
C2 C3 N2 C18 176.9(4) . . . . ?
N4 C18 N2 C1 -163.8(4) . . . . ?
C19 C18 N2 C1 21.3(6) . . . . ?
N4 C18 N2 C3 18.7(6) . . . . ?
C19 C18 N2 C3 -156.3(4) . . . . ?
N1 C4 N3 C6 -179.7(3) . . . . ?
C5 C4 N3 C6 0.5(5) . . . . ?
N1 C4 N3 Pt1 3.3(4) . . . . ?
C5 C4 N3 Pt1 -176.5(3) . . . . ?
C11 C6 N3 C4 -86.8(4) . . . . ?
C7 C6 N3 C4 93.8(4) . . . . ?
C11 C6 N3 Pt1 89.8(3) . . . . ?
C7 C6 N3 Pt1 -89.6(3) . . . . ?
N2 C18 N4 C20 -179.4(4) . . . . ?
C19 C18 N4 C20 -5.1(7) . . . . ?
C25 C20 N4 C18 78.9(6) . . . . ?
C21 C20 N4 C18 -106.9(5) . . . . ?
